data_1565944
loop_
_publ_author_name
'Wildner, Manfred'
'Zakharov, Boris A.'
'Bogdanov, Nikita E.'
'Talla, Dominik'
'Boldyreva, Elena V.'
'Miletich, Ronald'

_publ_section_title
;
 Crystallography relevant to Mars and Galilean icy moons: crystal behavior
 of kieserite-type monohydrate sulfates at extraterrestrial conditions
 down to 15 K
;
_journal_issue 2
_journal_name_full IUCrJ
_journal_page_first 194
_journal_page_last 203
_journal_paper_doi 10.1107/S2052252521012720
_journal_volume 9
_journal_year 2022
_chemical_formula_sum 'Fe H2 O5 S'
_chemical_formula_weight 169.93
_space_group_crystal_system monoclinic
_space_group_IT_number 15
_space_group_name_Hall '-C 2yc'
_space_group_name_H-M_alt 'C 1 2/c 1'
_atom_sites_solution_hydrogens difmap
_audit_creation_method SHELXL-2017/1
_cell_angle_alpha 90
_cell_angle_beta 118.325(16)
_cell_angle_gamma 90
_cell_formula_units_Z 4
_cell_length_a 7.0337(9)
_cell_length_b 7.5789(7)
_cell_length_c 7.7406(9)
_cell_measurement_temperature 75(2)
_cell_volume 363.23(9)
_computing_structure_refinement 'SHELXL-2017/1 (Sheldrick, 2017)'
_diffrn_ambient_temperature 75(2)
_diffrn_measured_fraction_theta_full 0.994
_diffrn_measured_fraction_theta_max 0.881
_diffrn_radiation_type MoK\a
_diffrn_radiation_wavelength 0.71073
_diffrn_reflns_av_R_equivalents 0.0190
_diffrn_reflns_av_unetI/netI 0.0236
_diffrn_reflns_Laue_measured_fraction_full 0.994
_diffrn_reflns_Laue_measured_fraction_max 0.881
_diffrn_reflns_limit_h_max 9
_diffrn_reflns_limit_h_min -9
_diffrn_reflns_limit_k_max 9
_diffrn_reflns_limit_k_min -9
_diffrn_reflns_limit_l_max 7
_diffrn_reflns_limit_l_min -10
_diffrn_reflns_number 1202
_diffrn_reflns_point_group_measured_fraction_full 0.994
_diffrn_reflns_point_group_measured_fraction_max 0.881
_diffrn_reflns_theta_full 25.242
_diffrn_reflns_theta_max 29.411
_diffrn_reflns_theta_min 4.203
_exptl_absorpt_coefficient_mu 4.610
_exptl_crystal_density_diffrn 3.107
_exptl_crystal_F_000 336
_exptl_crystal_size_max 0.320
_exptl_crystal_size_mid 0.290
_exptl_crystal_size_min 0.070
_refine_diff_density_max 0.618
_refine_diff_density_min -0.547
_refine_diff_density_rms 0.115
_refine_ls_extinction_coef 0.035(2)
_refine_ls_extinction_expression Fc^*^=kFc[1+0.001xFc^2^\l^3^/sin(2\q)]^-1/4^
_refine_ls_extinction_method 'SHELXL-2017/1 (Sheldrick 2017)'
_refine_ls_goodness_of_fit_ref 1.120
_refine_ls_hydrogen_treatment refall
_refine_ls_matrix_type full
_refine_ls_number_parameters 40
_refine_ls_number_reflns 445
_refine_ls_number_restraints 0
_refine_ls_restrained_S_all 1.120
_refine_ls_R_factor_all 0.0200
_refine_ls_R_factor_gt 0.0187
_refine_ls_shift/su_max 0.000
_refine_ls_shift/su_mean 0.000
_refine_ls_structure_factor_coef Fsqd
_refine_ls_weighting_details 'w=1/[\s^2^(Fo^2^)+(0.0290P)^2^+0.1400P] where P=(Fo^2^+2Fc^2^)/3'
_refine_ls_weighting_scheme calc
_refine_ls_wR_factor_gt 0.0501
_refine_ls_wR_factor_ref 0.0516
_reflns_Friedel_coverage 0.000
_reflns_number_gt 425
_reflns_number_total 445
_reflns_threshold_expression 'I > 2\s(I)'
_cod_data_source_file lt5044.cif
_cod_data_source_block FeSO4H2O_He_75K
_cod_depositor_comments 'Adding full bibliography for 1565934--1565967.cif.'
_cod_original_sg_symbol_H-M 'C 2/c'
_cod_database_code 1565944
_shelx_shelxl_version_number 2017/1
_shelx_space_group_comment
;
The symmetry employed for this shelxl refinement is uniquely defined
by the following loop, which should always be used as a source of
symmetry information in preference to the above space-group names.
They are only intended as comments.
;
_shelx_estimated_absorpt_t_min 0.320
_shelx_estimated_absorpt_t_max 0.739

loop_
_space_group_symop_operation_xyz
'x, y, z'
'-x, y, -z+1/2'
'x+1/2, y+1/2, z'
'-x+1/2, y+1/2, -z+1/2'
'-x, -y, -z'
'x, -y, z-1/2'
'-x+1/2, -y+1/2, -z'
'x+1/2, -y+1/2, z-1/2'

loop_
_atom_site_label
_atom_site_type_symbol
_atom_site_fract_x
_atom_site_fract_y
_atom_site_fract_z
_atom_site_U_iso_or_equiv
_atom_site_adp_type
_atom_site_occupancy
_atom_site_site_symmetry_order
_atom_site_calc_flag
_atom_site_refinement_flags_posn
_atom_site_refinement_flags_adp
_atom_site_refinement_flags_occupancy
_atom_site_disorder_assembly
_atom_site_disorder_group
Fe Fe 0.000000 0.500000 0.000000 0.00280(18) Uani 1 2 d S . P . .
S S 0.000000 0.15532(8) 0.250000 0.0027(2) Uani 1 2 d S T P . .
O1 O 0.1686(2) 0.0458(2) 0.40091(19) 0.0052(3) Uani 1 1 d . . . . .
O2 O 0.1002(2) 0.27064(17) 0.15934(18) 0.0049(3) Uani 1 1 d . . . . .
O3 O 0.000000 0.6434(3) 0.250000 0.0046(4) Uani 1 2 d S T P . .
H H 0.098(4) 0.712(3) 0.291(3) 0.011(6) Uiso 1 1 d . . . . .

loop_
_atom_site_aniso_label
_atom_site_aniso_U_11
_atom_site_aniso_U_22
_atom_site_aniso_U_33
_atom_site_aniso_U_23
_atom_site_aniso_U_13
_atom_site_aniso_U_12
Fe 0.0025(3) 0.0027(3) 0.0028(2) 0.00058(12) 0.00097(18) 0.00005(13)
S 0.0021(4) 0.0026(3) 0.0030(3) 0.000 0.0010(3) 0.000
O1 0.0039(7) 0.0047(7) 0.0060(6) 0.0018(5) 0.0016(5) 0.0012(6)
O2 0.0041(7) 0.0047(7) 0.0062(6) 0.0020(5) 0.0027(5) 0.0005(5)
O3 0.0039(10) 0.0050(10) 0.0046(9) 0.000 0.0017(8) 0.000

loop_
_atom_type_symbol
_atom_type_description
_atom_type_scat_dispersion_real
_atom_type_scat_dispersion_imag
_atom_type_scat_source
O O 0.0106 0.0060 'International Tables Vol C Tables 4.2.6.8 and 6.1.1.4'
H H 0.0000 0.0000 'International Tables Vol C Tables 4.2.6.8 and 6.1.1.4'
S S 0.1246 0.1234 'International Tables Vol C Tables 4.2.6.8 and 6.1.1.4'
Fe Fe 0.3463 0.8444 'International Tables Vol C Tables 4.2.6.8 and 6.1.1.4'

loop_
_geom_angle_atom_site_label_1
_geom_angle_atom_site_label_2
_geom_angle_atom_site_label_3
_geom_angle
_geom_angle_site_symmetry_1
_geom_angle_site_symmetry_3
_geom_angle_publ_flag
O2 Fe O2 180.00(8) . 5_565 ?
O2 Fe O1 94.83(5) . 8_455 ?
O2 Fe O1 85.17(5) 5_565 8_455 ?
O2 Fe O1 85.17(5) . 4 ?
O2 Fe O1 94.83(5) 5_565 4 ?
O1 Fe O1 180.0 8_455 4 ?
O2 Fe O3 91.88(5) . . ?
O2 Fe O3 88.12(5) 5_565 . ?
O1 Fe O3 86.59(4) 8_455 . ?
O1 Fe O3 93.41(4) 4 . ?
O2 Fe O3 88.12(5) . 5_565 ?
O2 Fe O3 91.88(5) 5_565 5_565 ?
O1 Fe O3 93.41(4) 8_455 5_565 ?
O1 Fe O3 86.59(4) 4 5_565 ?
O3 Fe O3 180.0 . 5_565 ?
O2 Fe O2 83.07(2) . 8_455 ?
O2 Fe O2 96.93(2) 5_565 8_455 ?
O1 Fe O2 42.99(4) 8_455 8_455 ?
O1 Fe O2 137.01(4) 4 8_455 ?
O3 Fe O2 128.10(3) . 8_455 ?
O3 Fe O2 51.90(3) 5_565 8_455 ?
O2 Fe O2 96.93(2) . 4 ?
O2 Fe O2 83.07(2) 5_565 4 ?
O1 Fe O2 137.01(4) 8_455 4 ?
O1 Fe O2 42.99(4) 4 4 ?
O3 Fe O2 51.90(3) . 4 ?
O3 Fe O2 128.10(3) 5_565 4 ?
O2 Fe O2 180.0 8_455 4 ?
O2 Fe O2 137.66(5) . 6_565 ?
O2 Fe O2 42.34(5) 5_565 6_565 ?
O1 Fe O2 113.02(5) 8_455 6_565 ?
O1 Fe O2 66.98(5) 4 6_565 ?
O3 Fe O2 119.82(5) . 6_565 ?
O3 Fe O2 60.18(5) 5_565 6_565 ?
O2 Fe O2 95.82(3) 8_455 6_565 ?
O2 Fe O2 84.18(3) 4 6_565 ?
O2 Fe O2 42.34(5) . 2 ?
O2 Fe O2 137.66(5) 5_565 2 ?
O1 Fe O2 66.98(5) 8_455 2 ?
O1 Fe O2 113.02(5) 4 2 ?
O3 Fe O2 60.18(5) . 2 ?
O3 Fe O2 119.82(5) 5_565 2 ?
O2 Fe O2 84.18(3) 8_455 2 ?
O2 Fe O2 95.82(3) 4 2 ?
O2 Fe O2 180.00(2) 6_565 2 ?
O1 S O1 110.98(12) 2 . ?
O1 S O2 109.96(7) 2 . ?
O1 S O2 108.84(8) . . ?
O1 S O2 108.84(8) 2 2 ?
O1 S O2 109.96(7) . 2 ?
O2 S O2 108.21(11) . 2 ?
S O1 Fe 136.10(8) . 4_545 ?
S O1 O2 35.95(5) . . ?
Fe O1 O2 100.28(6) 4_545 . ?
S O1 O1 34.51(6) . 2 ?
Fe O1 O1 139.56(9) 4_545 2 ?
O2 O1 O1 60.32(5) . 2 ?
S O1 O2 35.37(5) . 2 ?
Fe O1 O2 144.46(8) 4_545 2 ?
O2 O1 O2 60.09(7) . 2 ?
O1 O1 O2 59.63(5) 2 2 ?
S O1 O2 126.88(8) . 4_545 ?
Fe O1 O2 46.58(4) 4_545 4_545 ?
O2 O1 O2 108.32(5) . 4_545 ?
O1 O1 O2 102.66(6) 2 4_545 ?
O2 O1 O2 161.63(8) 2 4_545 ?
S O1 O3 171.33(8) . 7_556 ?
Fe O1 O3 48.26(3) 4_545 7_556 ?
O2 O1 O3 146.24(7) . 7_556 ?
O1 O1 O3 150.17(5) 2 7_556 ?
O2 O1 O3 136.02(6) 2 7_556 ?
O2 O1 O3 61.79(4) 4_545 7_556 ?
S O1 O2 116.10(8) . 8_556 ?
Fe O1 O2 41.88(4) 4_545 8_556 ?
O2 O1 O2 87.52(5) . 8_556 ?
O1 O1 O2 147.79(5) 2 8_556 ?
O2 O1 O2 104.34(6) 2 8_556 ?
O2 O1 O2 88.47(5) 4_545 8_556 ?
O3 O1 O2 61.21(5) 7_556 8_556 ?
S O1 O3 91.88(6) . 3_545 ?
Fe O1 O3 44.68(3) 4_545 3_545 ?
O2 O1 O3 57.00(5) . 3_545 ?
O1 O1 O3 101.61(7) 2 3_545 ?
O2 O1 O3 114.26(7) 2 3_545 ?
O2 O1 O3 61.68(5) 4_545 3_545 ?
O3 O1 O3 92.94(5) 7_556 3_545 ?
O2 O1 O3 57.14(4) 8_556 3_545 ?
S O1 O3 102.92(7) . 1_545 ?
Fe O1 O3 97.29(5) 4_545 1_545 ?
O2 O1 O3 118.49(6) . 1_545 ?
O1 O1 O3 68.41(3) 2 1_545 ?
O2 O1 O3 117.94(6) 2 1_545 ?
O2 O1 O3 52.56(4) 4_545 1_545 ?
O3 O1 O3 82.53(4) 7_556 1_545 ?
O2 O1 O3 137.17(6) 8_556 1_545 ?
O3 O1 O3 106.99(5) 3_545 1_545 ?
S O1 O2 126.82(8) . 6_556 ?
Fe O1 O2 96.53(5) 4_545 6_556 ?
O2 O1 O2 162.45(8) . 6_556 ?
O1 O1 O2 103.17(6) 2 6_556 ?
O2 O1 O2 107.64(6) 2 6_556 ?
O2 O1 O2 79.86(5) 4_545 6_556 ?
O3 O1 O2 51.30(4) 7_556 6_556 ?
O2 O1 O2 108.56(5) 8_556 6_556 ?
O3 O1 O2 137.84(6) 3_545 6_556 ?
O3 O1 O2 53.72(3) 1_545 6_556 ?
S O1 O2 113.56(8) . 7_556 ?
Fe O1 O2 77.04(5) 4_545 7_556 ?
O2 O1 O2 108.79(6) . 7_556 ?
O1 O1 O2 140.77(7) 2 7_556 ?
O2 O1 O2 81.94(5) 2 7_556 ?
O2 O1 O2 116.22(6) 4_545 7_556 ?
O3 O1 O2 58.37(5) 7_556 7_556 ?
O2 O1 O2 44.39(5) 8_556 7_556 ?
O3 O1 O2 101.19(5) 3_545 7_556 ?
O3 O1 O2 132.57(5) 1_545 7_556 ?
O2 O1 O2 79.84(3) 6_556 7_556 ?
S O2 Fe 132.45(8) . . ?
S O2 O1 35.22(5) . . ?
Fe O2 O1 162.27(7) . . ?
S O2 O2 35.89(5) . 2 ?
Fe O2 O2 102.74(5) . 2 ?
O1 O2 O2 60.30(5) . 2 ?
S O2 O1 34.66(4) . 2 ?
Fe O2 O1 117.78(7) . 2 ?
O1 O2 O1 60.04(7) . 2 ?
O2 O2 O1 59.61(5) 2 2 ?
S O2 O3 109.34(7) . 3_545 ?
Fe O2 O3 118.13(6) . 3_545 ?
O1 O2 O3 75.42(6) . 3_545 ?
O2 O2 O3 131.64(7) 2 3_545 ?
O1 O2 O3 114.58(7) 2 3_545 ?
S O2 O1 162.03(8) . 4 ?
Fe O2 O1 48.25(4) . 4 ?
O1 O2 O1 137.36(6) . 4 ?
O2 O2 O1 129.66(4) 2 4 ?
O1 O2 O1 161.63(8) 2 4 ?
O3 O2 O1 72.48(6) 3_545 4 ?
S O2 O3 134.75(7) . 5_565 ?
Fe O2 O3 48.25(4) . 5_565 ?
O1 O2 O3 147.46(8) . 5_565 ?
O2 O2 O3 135.28(8) 2 5_565 ?
O1 O2 O3 100.39(6) 2 5_565 ?
O3 O2 O3 92.62(5) 3_545 5_565 ?
O1 O2 O3 61.63(5) 4 5_565 ?
S O2 O1 91.73(7) . 8_455 ?
Fe O2 O1 43.29(4) . 8_455 ?
O1 O2 O1 126.89(8) . 8_455 ?
O2 O2 O1 73.07(6) 2 8_455 ?
O1 O2 O1 75.66(6) 2 8_455 ?
O3 O2 O1 155.29(6) 3_545 8_455 ?
O1 O2 O1 91.53(5) 4 8_455 ?
O3 O2 O1 62.90(4) 5_565 8_455 ?
S O2 O3 102.75(6) . . ?
Fe O2 O3 46.22(3) . . ?
O1 O2 O3 117.20(6) . . ?
O2 O2 O3 66.86(3) 2 . ?
O1 O2 O3 116.64(6) 2 . ?
O3 O2 O3 125.86(6) 3_545 . ?
O1 O2 O3 64.53(4) 4 . ?
O3 O2 O3 94.47(4) 5_565 . ?
O1 O2 O3 57.87(4) 8_455 . ?
S O2 O1 95.55(6) . 6 ?
Fe O2 O1 111.00(5) . 6 ?
O1 O2 O1 85.61(4) . 6 ?
O2 O2 O1 130.17(4) 2 6 ?
O1 O2 O1 72.36(6) 2 6 ?
O3 O2 O1 58.05(4) 3_545 6 ?
O1 O2 O1 100.14(5) 4 6 ?
O3 O2 O1 62.77(5) 5_565 6 ?
O1 O2 O1 108.56(5) 8_455 6 ?
O3 O2 O1 157.16(5) . 6 ?
S O2 O1 82.72(6) . 7_556 ?
Fe O2 O1 97.09(5) . 7_556 ?
O1 O2 O1 71.21(6) . 7_556 ?
O2 O2 O1 62.55(5) 2 7_556 ?
O1 O2 O1 116.91(6) 2 7_556 ?
O3 O2 O1 86.58(5) 3_545 7_556 ?
O1 O2 O1 79.53(4) 4 7_556 ?
O3 O2 O1 139.26(6) 5_565 7_556 ?
O1 O2 O1 109.42(6) 8_455 7_556 ?
O3 O2 O1 55.36(3) . 7_556 ?
O1 O2 O1 142.02(5) 6 7_556 ?
Fe O3 Fe 121.35(9) . 2 ?
Fe O3 O2 112.01(3) . 3_455 ?
Fe O3 O2 88.34(3) 2 3_455 ?
Fe O3 O2 88.34(3) . 4 ?
Fe O3 O2 112.02(3) 2 4 ?
O2 O3 O2 138.65(10) 3_455 4 ?
Fe O3 O1 45.15(3) . 8_455 ?
Fe O3 O1 103.42(6) 2 8_455 ?
O2 O3 O1 70.65(4) 3_455 8_455 ?
O2 O3 O1 132.26(4) 4 8_455 ?
Fe O3 O1 103.42(6) . 7_556 ?
Fe O3 O1 45.15(3) 2 7_556 ?
O2 O3 O1 132.26(4) 3_455 7_556 ?
O2 O3 O1 70.65(4) 4 7_556 ?
O1 O3 O1 122.22(9) 8_455 7_556 ?
Fe O3 O2 159.77(7) . 6_566 ?
Fe O3 O2 43.64(3) 2 6_566 ?
O2 O3 O2 83.74(4) 3_455 6_566 ?
O2 O3 O2 87.38(5) 4 6_566 ?
O1 O3 O2 139.68(5) 8_455 6_566 ?
O1 O3 O2 56.58(4) 7_556 6_566 ?
Fe O3 O2 43.64(3) . 5_565 ?
Fe O3 O2 159.77(7) 2 5_565 ?
O2 O3 O2 87.38(5) 3_455 5_565 ?
O2 O3 O2 83.74(4) 4 5_565 ?
O1 O3 O2 56.58(4) 8_455 5_565 ?
O1 O3 O2 139.68(5) 7_556 5_565 ?
O2 O3 O2 154.69(9) 6_566 5_565 ?
Fe O3 O2 41.90(4) . . ?
Fe O3 O2 81.01(6) 2 . ?
O2 O3 O2 125.86(6) 3_455 . ?
O2 O3 O2 93.64(4) 4 . ?
O1 O3 O2 60.92(5) 8_455 . ?
O1 O3 O2 66.27(5) 7_556 . ?
O2 O3 O2 118.73(6) 6_566 . ?
O2 O3 O2 85.53(4) 5_565 . ?
Fe O3 O2 81.01(6) . 2 ?
Fe O3 O2 41.90(4) 2 2 ?
O2 O3 O2 93.64(4) 3_455 2 ?
O2 O3 O2 125.86(6) 4 2 ?
O1 O3 O2 66.27(5) 8_455 2 ?
O1 O3 O2 60.92(5) 7_556 2 ?
O2 O3 O2 85.53(4) 6_566 2 ?
O2 O3 O2 118.73(6) 5_565 2 ?
O2 O3 O2 46.29(6) . 2 ?
Fe O3 O1 120.95(6) . 3_455 ?
Fe O3 O1 41.91(3) 2 3_455 ?
O2 O3 O1 47.58(4) 3_455 3_455 ?
O2 O3 O1 147.17(4) 4 3_455 ?
O1 O3 O1 79.90(4) 8_455 3_455 ?
O1 O3 O1 87.06(5) 7_556 3_455 ?
O2 O3 O1 59.96(4) 6_566 3_455 ?
O2 O3 O1 127.12(4) 5_565 3_455 ?
O2 O3 O1 99.15(6) . 3_455 ?
O2 O3 O1 53.79(4) 2 3_455 ?
Fe O3 O1 41.91(3) . 4 ?
Fe O3 O1 120.95(6) 2 4 ?
O2 O3 O1 147.17(4) 3_455 4 ?
O2 O3 O1 47.58(4) 4 4 ?
O1 O3 O1 87.06(5) 8_455 4 ?
O1 O3 O1 79.90(4) 7_556 4 ?
O2 O3 O1 127.12(4) 6_566 4 ?
O2 O3 O1 59.96(4) 5_565 4 ?
O2 O3 O1 53.79(4) . 4 ?
O2 O3 O1 99.15(6) 2 4 ?
O1 O3 O1 152.85(9) 3_455 4 ?
Fe O3 H 107.8(17) . . ?
Fe O3 H 109.5(17) 2 . ?
O2 O3 H 117.4(18) 3_455 . ?
O2 O3 H 22.9(18) 4 . ?
O1 O3 H 146.1(17) 8_455 . ?
O1 O3 H 78.5(17) 7_556 . ?
O2 O3 H 73.4(17) 6_566 . ?
O2 O3 H 90.0(17) 5_565 . ?
O2 O3 H 116.2(18) . . ?
O2 O3 H 139.3(17) 2 . ?
O1 O3 H 131.2(17) 3_455 . ?
O1 O3 H 69.4(17) 4 . ?
Fe O3 H 109.5(17) . 2 ?
Fe O3 H 107.8(17) 2 2 ?
O2 O3 H 22.9(18) 3_455 2 ?
O2 O3 H 117.4(18) 4 2 ?
O1 O3 H 78.5(17) 8_455 2 ?
O1 O3 H 146.1(17) 7_556 2 ?
O2 O3 H 90.0(17) 6_566 2 ?
O2 O3 H 73.4(17) 5_565 2 ?
O2 O3 H 139.3(17) . 2 ?
O2 O3 H 116.2(18) 2 2 ?
O1 O3 H 69.4(17) 3_455 2 ?
O1 O3 H 131.2(17) 4 2 ?
H O3 H 99(4) . 2 ?

loop_
_geom_bond_atom_site_label_1
_geom_bond_atom_site_label_2
_geom_bond_distance
_geom_bond_site_symmetry_2
_geom_bond_publ_flag
Fe O2 2.0530(13) . ?
Fe O2 2.0530(13) 5_565 ?
Fe O1 2.1085(15) 8_455 ?
Fe O1 2.1085(15) 4 ?
Fe O3 2.2195(10) . ?
Fe O3 2.2195(10) 5_565 ?
Fe O2 3.4686(14) 8_455 ?
Fe O2 3.4686(14) 4 ?
Fe O2 3.4979(13) 6_565 ?
Fe O2 3.4979(13) 2 ?
S O1 1.4645(15) 2 ?
S O1 1.4645(15) . ?
S O2 1.4908(13) . ?
S O2 1.4908(13) 2 ?
O1 O2 2.4036(19) . ?
O1 O1 2.414(3) 2 ?
O1 O2 2.4204(19) 2 ?
O1 O2 2.8163(19) 4_545 ?
O1 O3 2.9691(18) 7_556 ?
O1 O2 3.064(2) 8_556 ?
O1 O3 3.1510(15) 3_545 ?
O1 O3 3.280(2) 1_545 ?
O1 O2 3.3014(18) 6_556 ?
O1 O2 3.3035(19) 7_556 ?
O2 O2 2.415(2) 2 ?
O2 O3 2.7307(15) 3_545 ?
O2 O3 2.9735(13) 5_565 ?
O2 O3 3.073(2) . ?
O3 H 0.80(3) . ?
O3 H 0.80(2) 2 ?

loop_
_geom_hbond_atom_site_label_D
_geom_hbond_atom_site_label_H
_geom_hbond_atom_site_label_A
_geom_hbond_distance_DH
_geom_hbond_distance_HA
_geom_hbond_distance_DA
_geom_hbond_angle_DHA
_geom_hbond_site_symmetry_A
_geom_hbond_publ_flag
O3 H O2 0.80(3) 2.02(2) 2.7307(15) 148(2) 4 yes

loop_
_geom_torsion_atom_site_label_1
_geom_torsion_atom_site_label_2
_geom_torsion_atom_site_label_3
_geom_torsion_atom_site_label_4
_geom_torsion
_geom_torsion_site_symmetry_1
_geom_torsion_site_symmetry_2
_geom_torsion_site_symmetry_3
_geom_torsion_site_symmetry_4
_geom_torsion_publ_flag
O1 S O1 Fe 115.22(13) 2 . . 4_545 ?
O2 S O1 Fe -5.92(15) . . . 4_545 ?
O2 S O1 Fe -124.30(12) 2 . . 4_545 ?
O1 S O1 O2 121.14(6) 2 . . . ?
O2 S O1 O2 -118.38(11) 2 . . . ?
O2 S O1 O1 -121.14(6) . . . 2 ?
O2 S O1 O1 120.48(7) 2 . . 2 ?
O1 S O1 O2 -120.48(7) 2 . . 2 ?
O2 S O1 O2 118.38(11) . . . 2 ?
O1 S O1 O2 52.58(8) 2 . . 4_545 ?
O2 S O1 O2 -68.56(11) . . . 4_545 ?
O2 S O1 O2 173.05(11) 2 . . 4_545 ?
O1 S O1 O2 161.87(9) 2 . . 8_556 ?
O2 S O1 O2 40.72(9) . . . 8_556 ?
O2 S O1 O2 -77.66(9) 2 . . 8_556 ?
O1 S O1 O3 107.91(6) 2 . . 3_545 ?
O2 S O1 O3 -13.23(8) . . . 3_545 ?
O2 S O1 O3 -131.61(7) 2 . . 3_545 ?
O1 S O1 O3 0.0 2 . . 1_545 ?
O2 S O1 O3 -121.14(6) . . . 1_545 ?
O2 S O1 O3 120.48(7) 2 . . 1_545 ?
O1 S O1 O2 -54.08(7) 2 . . 6_556 ?
O2 S O1 O2 -175.22(8) . . . 6_556 ?
O2 S O1 O2 66.39(11) 2 . . 6_556 ?
O1 S O1 O2 -149.02(8) 2 . . 7_556 ?
O2 S O1 O2 89.84(8) . . . 7_556 ?
O2 S O1 O2 -28.54(9) 2 . . 7_556 ?
O1 S O2 Fe 77.75(12) 2 . . . ?
O1 S O2 Fe -160.49(10) . . . . ?
O2 S O2 Fe -41.02(7) 2 . . . ?
O1 S O2 O1 -121.76(12) 2 . . . ?
O2 S O2 O1 119.48(7) 2 . . . ?
O1 S O2 O2 118.76(7) 2 . . 2 ?
O1 S O2 O2 -119.48(7) . . . 2 ?
O1 S O2 O1 121.76(12) . . . 2 ?
O2 S O2 O1 -118.76(7) 2 . . 2 ?
O1 S O2 O3 -105.51(8) 2 . . 3_545 ?
O1 S O2 O3 16.24(9) . . . 3_545 ?
O2 S O2 O3 135.72(8) 2 . . 3_545 ?
O1 S O2 O1 161.7(3) 2 . . 4 ?
O1 S O2 O1 -76.5(3) . . . 4 ?
O2 S O2 O1 43.0(2) 2 . . 4 ?
O1 S O2 O3 9.08(13) 2 . . 5_565 ?
O1 S O2 O3 130.84(11) . . . 5_565 ?
O2 S O2 O3 -109.68(12) 2 . . 5_565 ?
O1 S O2 O1 61.36(9) 2 . . 8_455 ?
O1 S O2 O1 -176.88(7) . . . 8_455 ?
O2 S O2 O1 -57.40(4) 2 . . 8_455 ?
O1 S O2 O3 118.76(7) 2 . . . ?
O1 S O2 O3 -119.48(7) . . . . ?
O2 S O2 O3 0.0 2 . . . ?
O1 S O2 O1 -47.48(9) 2 . . 6 ?
O1 S O2 O1 74.28(7) . . . 6 ?
O2 S O2 O1 -166.24(7) 2 . . 6 ?
O1 S O2 O1 170.71(7) 2 . . 7_556 ?
O1 S O2 O1 -67.53(8) . . . 7_556 ?
O2 S O2 O1 51.95(4) 2 . . 7_556 ?
